data_7235425
loop_
_publ_author_name
'Bodman, Samantha E.'
'Crowther, Anthony C.'
'Geraghty, Paul B.'
'Fitchett, Christopher M.'

_publ_section_title
;
 Structural control: can [2 \\times 2] silver grids be formed from
 4,5-disubstituted 3,6-di(2-pyridyl) pyridazines?
;
_journal_issue 1
_journal_name_full CrystEngComm
_journal_page_first 81
_journal_paper_doi 10.1039/C4CE01851F
_journal_volume 17
_journal_year 2015
_chemical_formula_moiety 'C17 H14 Ag N4, Cl O4'
_chemical_formula_sum 'C17 H14 Ag Cl N4 O4'
_chemical_formula_weight 481.64
_space_group_crystal_system triclinic
_space_group_IT_number 2
_space_group_name_Hall '-P 1'
_space_group_name_H-M_alt 'P -1'
_atom_sites_solution_hydrogens geom
_atom_sites_solution_primary direct
_audit_creation_date 2014-07-01
_audit_creation_method
;
Olex2 1.2-beta
(compiled 2014.06.27 svn.r2953 for OlexSys, GUI svn.r4855)
;
_cell_angle_alpha 87.315(3)
_cell_angle_beta 86.505(3)
_cell_angle_gamma 68.644(2)
_cell_formula_units_Z 2
_cell_length_a 8.0993(4)
_cell_length_b 9.7117(4)
_cell_length_c 11.2515(5)
_cell_measurement_reflns_used 4993
_cell_measurement_temperature 296(2)
_cell_measurement_theta_max 0.00
_cell_measurement_theta_min 0.00
_cell_volume 822.43(7)
_computing_molecular_graphics 'Olex2 (Dolomanov et al., 2009)'
_computing_publication_material 'Olex2 (Dolomanov et al., 2009)'
_computing_structure_refinement 'ShelXL (Sheldrick, 2008)'
_computing_structure_solution 'ShelXS (Sheldrick, 2008)'
_diffrn_ambient_temperature 296.15
_diffrn_measured_fraction_theta_full 0.998
_diffrn_measured_fraction_theta_max 0.989
_diffrn_measurement_device_type 'Bruker APEX-II CCD'
_diffrn_measurement_method '\f and \w scans'
_diffrn_radiation_monochromator graphite
_diffrn_radiation_type MoK\a
_diffrn_radiation_wavelength 0.71073
_diffrn_reflns_av_R_equivalents 0.0487
_diffrn_reflns_av_unetI/netI 0.0458
_diffrn_reflns_Laue_measured_fraction_full 0.998
_diffrn_reflns_Laue_measured_fraction_max 0.989
_diffrn_reflns_limit_h_max 11
_diffrn_reflns_limit_h_min -11
_diffrn_reflns_limit_k_max 13
_diffrn_reflns_limit_k_min -13
_diffrn_reflns_limit_l_max 15
_diffrn_reflns_limit_l_min -15
_diffrn_reflns_number 19803
_diffrn_reflns_point_group_measured_fraction_full 0.998
_diffrn_reflns_point_group_measured_fraction_max 0.989
_diffrn_reflns_theta_full 25.242
_diffrn_reflns_theta_max 29.144
_diffrn_reflns_theta_min 2.703
_diffrn_standards_number 0
_exptl_absorpt_coefficient_mu 1.423
_exptl_absorpt_correction_T_max 0.7458
_exptl_absorpt_correction_T_min 0.6424
_exptl_absorpt_correction_type multi-scan
_exptl_absorpt_process_details
;
SADABS-2008/1 (Bruker,2008) was used for absorption correction.
wR2(int) was 0.0745 before and 0.0517 after correction.
The Ratio of minimum to maximum transmission is 0.8614.
The \l/2 correction factor is 0.0015.
;
_exptl_crystal_colour colourless
_exptl_crystal_colour_primary colourless
_exptl_crystal_density_diffrn 1.945
_exptl_crystal_description block
_exptl_crystal_F_000 480
_exptl_crystal_size_max 0.33
_exptl_crystal_size_mid 0.31
_exptl_crystal_size_min 0.14
_refine_diff_density_max 1.279
_refine_diff_density_min -0.625
_refine_diff_density_rms 0.116
_refine_ls_extinction_method none
_refine_ls_goodness_of_fit_ref 1.039
_refine_ls_hydrogen_treatment constr
_refine_ls_matrix_type full
_refine_ls_number_parameters 244
_refine_ls_number_reflns 4385
_refine_ls_number_restraints 0
_refine_ls_restrained_S_all 1.039
_refine_ls_R_factor_all 0.0504
_refine_ls_R_factor_gt 0.0358
_refine_ls_shift/su_max 0.001
_refine_ls_shift/su_mean 0.000
_refine_ls_structure_factor_coef Fsqd
_refine_ls_weighting_details 'w=1/[\s^2^(Fo^2^)+(0.0490P)^2^+0.3400P] where P=(Fo^2^+2Fc^2^)/3'
_refine_ls_weighting_scheme calc
_refine_ls_wR_factor_gt 0.0857
_refine_ls_wR_factor_ref 0.0923
_reflns_Friedel_coverage 0.000
_reflns_number_gt 3550
_reflns_number_total 4385
_reflns_threshold_expression 'I > 2\s(I)'
_cod_data_source_file c4ce01851f1.cif
_cod_data_source_block 4
_cod_database_code 7235425
_shelxl_version_number 2014-3
_shelx_space_group_comment
;
The symmetry employed for this shelxl refinement is uniquely defined
by the following loop, which should always be used as a source of
symmetry information in preference to the above space-group names.
They are only intended as comments.
;
_olex2_refinement_description
;
1. Fixed Uiso
 At 1.2 times of:
  All C(H) groups, All C(H,H) groups
2.a Secondary CH2 refined with riding coordinates:
 C4(H4A,H4B), C5(H5A,H5B), C6(H6A,H6B)
2.b Aromatic/amide H refined with riding coordinates:
 C12(H12), C13(H13), C14(H14), C15(H15), C18(H18), C19(H19), C20(H20), C21(H21)
;
_olex2_submission_special_instructions 'No special instructions were received'

loop_
_space_group_symop_operation_xyz
'x, y, z'
'-x, -y, -z'

loop_
_atom_site_label
_atom_site_type_symbol
_atom_site_fract_x
_atom_site_fract_y
_atom_site_fract_z
_atom_site_U_iso_or_equiv
_atom_site_adp_type
_atom_site_occupancy
_atom_site_site_symmetry_order
_atom_site_calc_flag
_atom_site_refinement_flags_posn
Ag1 Ag 0.44626(3) 0.68815(2) 0.54377(2) 0.02359(9) Uani 1 1 d .
N1 N 0.3006(3) 0.6590(3) 0.3891(2) 0.0176(5) Uani 1 1 d .
N9 N 0.3448(3) 0.5197(3) 0.3527(2) 0.0187(5) Uani 1 1 d .
N10 N 0.2970(3) 0.9404(3) 0.4367(2) 0.0205(5) Uani 1 1 d .
N16 N 0.5036(3) 0.2362(3) 0.2751(2) 0.0202(5) Uani 1 1 d .
C2 C 0.2233(4) 0.7734(3) 0.3147(3) 0.0170(6) Uani 1 1 d .
C3 C 0.1935(4) 0.7517(3) 0.1983(3) 0.0175(6) Uani 1 1 d .
C4 C 0.1194(4) 0.8597(3) 0.0970(3) 0.0237(7) Uani 1 1 d .
H4A H 0.1562 0.9440 0.0984 0.028 Uiso 1 1 calc R
H4B H -0.0092 0.8942 0.0993 0.028 Uiso 1 1 calc R
C5 C 0.2005(5) 0.7663(4) -0.0122(3) 0.0288(7) Uani 1 1 d .
H5A H 0.1236 0.7999 -0.0787 0.035 Uiso 1 1 calc R
H5B H 0.3155 0.7712 -0.0358 0.035 Uiso 1 1 calc R
C6 C 0.2187(5) 0.6093(3) 0.0278(3) 0.0244(7) Uani 1 1 d .
H6A H 0.1123 0.5900 0.0135 0.029 Uiso 1 1 calc R
H6B H 0.3199 0.5364 -0.0126 0.029 Uiso 1 1 calc R
C7 C 0.2455(4) 0.6091(3) 0.1591(3) 0.0181(6) Uani 1 1 d .
C8 C 0.3185(4) 0.4931(3) 0.2418(3) 0.0174(6) Uani 1 1 d .
C11 C 0.1809(4) 0.9244(3) 0.3631(3) 0.0189(6) Uani 1 1 d .
C12 C 0.0321(4) 1.0421(3) 0.3278(3) 0.0209(6) Uani 1 1 d .
H12 H -0.0479 1.0267 0.2790 0.025 Uiso 1 1 calc R
C13 C 0.0038(4) 1.1832(3) 0.3662(3) 0.0267(7) Uani 1 1 d .
H13 H -0.0943 1.2637 0.3429 0.032 Uiso 1 1 calc R
C14 C 0.1238(5) 1.2013(4) 0.4393(3) 0.0271(7) Uani 1 1 d .
H14 H 0.1095 1.2946 0.4653 0.033 Uiso 1 1 calc R
C15 C 0.2665(4) 1.0780(3) 0.4735(3) 0.0238(7) Uani 1 1 d .
H15 H 0.3455 1.0909 0.5245 0.029 Uiso 1 1 calc R
C17 C 0.3725(4) 0.3348(3) 0.2114(3) 0.0177(6) Uani 1 1 d .
C18 C 0.2896(4) 0.2899(3) 0.1251(3) 0.0225(6) Uani 1 1 d .
H18 H 0.1984 0.3594 0.0839 0.027 Uiso 1 1 calc R
C19 C 0.3430(4) 0.1416(3) 0.1003(3) 0.0253(7) Uani 1 1 d .
H19 H 0.2898 0.1102 0.0416 0.030 Uiso 1 1 calc R
C20 C 0.4766(4) 0.0410(3) 0.1643(3) 0.0254(7) Uani 1 1 d .
H20 H 0.5150 -0.0596 0.1499 0.031 Uiso 1 1 calc R
C21 C 0.5521(4) 0.0930(3) 0.2500(3) 0.0238(7) Uani 1 1 d .
H21 H 0.6419 0.0245 0.2930 0.029 Uiso 1 1 calc R
Cl20 Cl 0.23154(9) 0.37401(8) 0.74298(7) 0.02288(16) Uani 1 1 d .
O21 O 0.3889(3) 0.3395(3) 0.8108(3) 0.0377(6) Uani 1 1 d .
O22 O 0.1849(4) 0.2441(3) 0.7412(3) 0.0474(8) Uani 1 1 d .
O23 O 0.2667(4) 0.4162(4) 0.6233(3) 0.0499(8) Uani 1 1 d .
O24 O 0.0885(3) 0.4922(3) 0.7976(3) 0.0391(6) Uani 1 1 d .

loop_
_atom_site_aniso_label
_atom_site_aniso_U_11
_atom_site_aniso_U_22
_atom_site_aniso_U_33
_atom_site_aniso_U_23
_atom_site_aniso_U_13
_atom_site_aniso_U_12
Ag1 0.02928(14) 0.02022(12) 0.01871(13) -0.00219(8) -0.00923(9) -0.00446(9)
N1 0.0188(11) 0.0170(11) 0.0173(12) -0.0025(9) -0.0028(10) -0.0061(10)
N9 0.0230(12) 0.0176(11) 0.0164(12) -0.0022(9) -0.0034(10) -0.0080(10)
N10 0.0231(12) 0.0200(12) 0.0183(13) -0.0031(9) -0.0014(10) -0.0073(10)
N16 0.0268(13) 0.0182(12) 0.0154(12) -0.0006(9) -0.0043(10) -0.0072(10)
C2 0.0174(13) 0.0183(14) 0.0169(15) 0.0010(11) -0.0045(11) -0.0080(11)
C3 0.0165(13) 0.0176(13) 0.0185(14) 0.0014(10) -0.0023(11) -0.0063(11)
C4 0.0318(16) 0.0188(14) 0.0216(16) 0.0027(11) -0.0077(13) -0.0097(13)
C5 0.0432(19) 0.0256(16) 0.0171(16) 0.0034(12) -0.0066(14) -0.0116(15)
C6 0.0332(17) 0.0222(14) 0.0181(15) -0.0014(11) -0.0055(13) -0.0096(13)
C7 0.0179(13) 0.0206(14) 0.0173(14) -0.0010(11) -0.0029(11) -0.0086(11)
C8 0.0185(13) 0.0170(13) 0.0180(14) -0.0008(10) -0.0022(11) -0.0078(11)
C11 0.0234(14) 0.0182(13) 0.0168(14) -0.0012(10) 0.0005(11) -0.0095(12)
C12 0.0203(14) 0.0227(14) 0.0197(15) -0.0006(11) -0.0017(12) -0.0075(12)
C13 0.0298(16) 0.0203(15) 0.0248(17) 0.0001(12) 0.0003(13) -0.0031(13)
C14 0.0342(17) 0.0212(15) 0.0271(18) -0.0047(12) 0.0061(14) -0.0121(14)
C15 0.0314(16) 0.0252(15) 0.0191(16) -0.0029(12) -0.0033(13) -0.0148(13)
C17 0.0185(13) 0.0176(13) 0.0161(14) -0.0043(10) 0.0011(11) -0.0052(11)
C18 0.0230(14) 0.0229(15) 0.0221(16) -0.0040(12) -0.0045(12) -0.0079(12)
C19 0.0310(16) 0.0255(15) 0.0240(16) -0.0065(12) -0.0014(13) -0.0148(14)
C20 0.0349(17) 0.0182(14) 0.0247(17) -0.0048(12) 0.0034(14) -0.0117(13)
C21 0.0277(16) 0.0193(14) 0.0206(16) 0.0016(11) -0.0007(13) -0.0045(13)
Cl20 0.0211(3) 0.0222(3) 0.0250(4) -0.0067(3) 0.0004(3) -0.0069(3)
O21 0.0283(12) 0.0393(14) 0.0453(16) -0.0046(12) -0.0090(12) -0.0105(11)
O22 0.0392(15) 0.0294(14) 0.078(2) -0.0099(13) -0.0036(15) -0.0161(12)
O23 0.0464(16) 0.067(2) 0.0302(16) 0.0038(14) 0.0033(13) -0.0152(15)
O24 0.0338(13) 0.0304(13) 0.0467(17) -0.0135(11) 0.0032(12) -0.0035(11)

loop_
_atom_type_symbol
_atom_type_description
_atom_type_scat_dispersion_real
_atom_type_scat_dispersion_imag
_atom_type_scat_source
C C 0.0033 0.0016 'International Tables Vol C Tables 4.2.6.8 and 6.1.1.4'
H H 0.0000 0.0000 'International Tables Vol C Tables 4.2.6.8 and 6.1.1.4'
Ag Ag -0.8971 1.1015 'International Tables Vol C Tables 4.2.6.8 and 6.1.1.4'
Cl Cl 0.1484 0.1585 'International Tables Vol C Tables 4.2.6.8 and 6.1.1.4'
N N 0.0061 0.0033 'International Tables Vol C Tables 4.2.6.8 and 6.1.1.4'
O O 0.0106 0.0060 'International Tables Vol C Tables 4.2.6.8 and 6.1.1.4'

loop_
_geom_angle_atom_site_label_1
_geom_angle_atom_site_label_2
_geom_angle_atom_site_label_3
_geom_angle
_geom_angle_site_symmetry_1
_geom_angle_site_symmetry_3
N1 Ag1 N9 122.04(8) . 2_666
N1 Ag1 N10 70.51(8) . .
N1 Ag1 N16 160.11(9) . 2_666
N9 Ag1 N10 163.04(9) 2_666 .
N16 Ag1 N9 70.91(8) 2_666 2_666
N16 Ag1 N10 100.61(8) 2_666 .
N9 N1 Ag1 116.05(17) . .
C2 N1 Ag1 120.21(19) . .
C2 N1 N9 120.0(2) . .
N1 N9 Ag1 121.79(18) . 2_666
C8 N9 Ag1 114.55(18) . 2_666
C8 N9 N1 120.9(2) . .
C11 N10 Ag1 107.23(19) . .
C11 N10 C15 117.2(3) . .
C15 N10 Ag1 129.8(2) . .
C17 N16 Ag1 116.84(19) . 2_666
C21 N16 Ag1 122.1(2) . 2_666
C21 N16 C17 117.3(3) . .
N1 C2 C3 121.3(3) . .
N1 C2 C11 116.1(2) . .
C3 C2 C11 122.5(2) . .
C2 C3 C4 131.5(3) . .
C7 C3 C2 118.8(3) . .
C7 C3 C4 109.6(3) . .
C3 C4 H4A 111.3 . .
C3 C4 H4B 111.3 . .
C3 C4 C5 102.3(2) . .
H4A C4 H4B 109.2 . .
C5 C4 H4A 111.3 . .
C5 C4 H4B 111.3 . .
C4 C5 H5A 110.8 . .
C4 C5 H5B 110.8 . .
H5A C5 H5B 108.9 . .
C6 C5 C4 104.6(3) . .
C6 C5 H5A 110.8 . .
C6 C5 H5B 110.8 . .
C5 C6 H6A 111.3 . .
C5 C6 H6B 111.3 . .
H6A C6 H6B 109.2 . .
C7 C6 C5 102.4(2) . .
C7 C6 H6A 111.3 . .
C7 C6 H6B 111.3 . .
C3 C7 C6 110.6(3) . .
C3 C7 C8 117.6(3) . .
C8 C7 C6 131.6(3) . .
N9 C8 C7 121.2(3) . .
N9 C8 C17 116.2(2) . .
C7 C8 C17 122.6(3) . .
N10 C11 C2 116.9(2) . .
N10 C11 C12 122.5(3) . .
C12 C11 C2 120.5(3) . .
C11 C12 H12 120.3 . .
C11 C12 C13 119.3(3) . .
C13 C12 H12 120.3 . .
C12 C13 H13 120.7 . .
C14 C13 C12 118.6(3) . .
C14 C13 H13 120.7 . .
C13 C14 H14 120.6 . .
C13 C14 C15 118.8(3) . .
C15 C14 H14 120.6 . .
N10 C15 C14 123.5(3) . .
N10 C15 H15 118.2 . .
C14 C15 H15 118.2 . .
N16 C17 C8 116.6(3) . .
N16 C17 C18 121.8(3) . .
C18 C17 C8 121.6(3) . .
C17 C18 H18 120.1 . .
C19 C18 C17 119.7(3) . .
C19 C18 H18 120.1 . .
C18 C19 H19 120.6 . .
C20 C19 C18 118.8(3) . .
C20 C19 H19 120.6 . .
C19 C20 H20 120.8 . .
C21 C20 C19 118.5(3) . .
C21 C20 H20 120.8 . .
N16 C21 C20 123.9(3) . .
N16 C21 H21 118.1 . .
C20 C21 H21 118.1 . .
O22 Cl20 O21 108.89(17) . .
O23 Cl20 O21 109.75(17) . .
O23 Cl20 O22 109.1(2) . .
O23 Cl20 O24 109.86(18) . .
O24 Cl20 O21 109.51(16) . .
O24 Cl20 O22 109.74(17) . .

loop_
_geom_bond_atom_site_label_1
_geom_bond_atom_site_label_2
_geom_bond_distance
_geom_bond_site_symmetry_2
Ag1 N1 2.245(2) .
Ag1 N9 2.414(2) 2_666
Ag1 N10 2.580(2) .
Ag1 N16 2.305(3) 2_666
N1 N9 1.345(3) .
N1 C2 1.340(4) .
N9 Ag1 2.414(2) 2_666
N9 C8 1.330(4) .
N10 C11 1.345(4) .
N10 C15 1.348(4) .
N16 Ag1 2.305(3) 2_666
N16 C17 1.358(4) .
N16 C21 1.340(4) .
C2 C3 1.385(4) .
C2 C11 1.500(4) .
C3 C4 1.508(4) .
C3 C7 1.379(4) .
C4 H4A 0.9700 .
C4 H4B 0.9700 .
C4 C5 1.529(5) .
C5 H5A 0.9700 .
C5 H5B 0.9700 .
C5 C6 1.526(4) .
C6 H6A 0.9700 .
C6 H6B 0.9700 .
C6 C7 1.506(4) .
C7 C8 1.403(4) .
C8 C17 1.488(4) .
C11 C12 1.389(4) .
C12 H12 0.9300 .
C12 C13 1.390(4) .
C13 H13 0.9300 .
C13 C14 1.373(5) .
C14 H14 0.9300 .
C14 C15 1.386(5) .
C15 H15 0.9300 .
C17 C18 1.384(4) .
C18 H18 0.9300 .
C18 C19 1.381(4) .
C19 H19 0.9300 .
C19 C20 1.380(5) .
C20 H20 0.9300 .
C20 C21 1.378(5) .
C21 H21 0.9300 .
Cl20 O21 1.450(3) .
Cl20 O22 1.444(3) .
Cl20 O23 1.431(3) .
Cl20 O24 1.431(2) .

loop_
_geom_torsion_atom_site_label_1
_geom_torsion_atom_site_label_2
_geom_torsion_atom_site_label_3
_geom_torsion_atom_site_label_4
_geom_torsion
_geom_torsion_site_symmetry_1
_geom_torsion_site_symmetry_4
Ag1 N1 N9 Ag1 4.0(3) . 2_666
Ag1 N1 N9 C8 -156.0(2) . .
Ag1 N1 C2 C3 154.9(2) . .
Ag1 N1 C2 C11 -21.9(3) . .
Ag1 N9 C8 C7 -160.8(2) 2_666 .
Ag1 N9 C8 C17 18.5(3) 2_666 .
Ag1 N10 C11 C2 -29.0(3) . .
Ag1 N10 C11 C12 154.0(2) . .
Ag1 N10 C15 C14 -149.5(3) . .
Ag1 N16 C17 C8 20.4(3) 2_666 .
Ag1 N16 C17 C18 -157.7(2) 2_666 .
Ag1 N16 C21 C20 157.3(3) 2_666 .
N1 N9 C8 C7 0.6(4) . .
N1 N9 C8 C17 179.9(3) . .
N1 C2 C3 C4 -176.3(3) . .
N1 C2 C3 C7 -0.2(4) . .
N1 C2 C11 N10 36.2(4) . .
N1 C2 C11 C12 -146.7(3) . .
N9 N1 C2 C3 -2.6(4) . .
N9 N1 C2 C11 -179.3(3) . .
N9 C8 C17 N16 -26.4(4) . .
N9 C8 C17 C18 151.7(3) . .
N10 C11 C12 C13 2.3(5) . .
N16 C17 C18 C19 -1.4(5) . .
C2 N1 N9 Ag1 162.4(2) . 2_666
C2 N1 N9 C8 2.3(4) . .
C2 C3 C4 C5 155.0(3) . .
C2 C3 C7 C6 -174.3(3) . .
C2 C3 C7 C8 3.0(4) . .
C2 C11 C12 C13 -174.7(3) . .
C3 C2 C11 N10 -140.6(3) . .
C3 C2 C11 C12 36.6(4) . .
C3 C4 C5 C6 31.4(3) . .
C3 C7 C8 N9 -3.2(4) . .
C3 C7 C8 C17 177.5(3) . .
C4 C3 C7 C6 2.7(4) . .
C4 C3 C7 C8 179.9(3) . .
C4 C5 C6 C7 -29.8(3) . .
C5 C6 C7 C3 17.3(4) . .
C5 C6 C7 C8 -159.5(3) . .
C6 C7 C8 N9 173.3(3) . .
C6 C7 C8 C17 -6.0(5) . .
C7 C3 C4 C5 -21.4(3) . .
C7 C8 C17 N16 152.9(3) . .
C7 C8 C17 C18 -29.0(5) . .
C8 C17 C18 C19 -179.4(3) . .
C11 N10 C15 C14 -0.1(5) . .
C11 C2 C3 C4 0.3(5) . .
C11 C2 C3 C7 176.4(3) . .
C11 C12 C13 C14 -0.7(5) . .
C12 C13 C14 C15 -1.1(5) . .
C13 C14 C15 N10 1.5(5) . .
C15 N10 C11 C2 175.2(3) . .
C15 N10 C11 C12 -1.8(5) . .
C17 N16 C21 C20 -0.2(5) . .
C17 C18 C19 C20 1.1(5) . .
C18 C19 C20 C21 -0.3(5) . .
C19 C20 C21 N16 -0.1(5) . .
C21 N16 C17 C8 179.0(3) . .
C21 N16 C17 C18 1.0(4) . .
